data_7714452
loop_
_publ_author_name
'Sanina, Nataliya A.'
'Utenyshev, Andrey N.'
'Dorovatovskii, Pavel'
'Emel&#x2019;yanova, Nina S.'
'Ovanesyan, Nikolai S.'
'Kulikov, Alexander V.'
'Sulimenkov, Ilia'
'Luzhkov, Victor B.'
'Pokidova, Olesya Viktorovna'
'Aldoshin, Sergey M.'

_publ_section_title
;
 Synthesis, a unique structure and properties of the tetranitrosyl iron
 complex, the inhibitor of phosphodiesterase 1
;
_journal_name_full 'Dalton Transactions'
_journal_paper_doi 10.1039/D3DT03104G
_journal_year 2023
_chemical_formula_sum 'C56 H78 Fe6 N40 O27 S8'
_chemical_formula_weight 2335.16
_space_group_crystal_system monoclinic
_space_group_IT_number 15
_space_group_name_Hall '-C 2yc'
_space_group_name_H-M_alt 'C 1 2/c 1'
_atom_sites_solution_hydrogens mixed
_audit_creation_method SHELXL-2018/3
_audit_update_record
;
2023-10-27 deposited with the CCDC.	2023-11-02 downloaded from the CCDC.
;
_cell_angle_alpha 90
_cell_angle_beta 131.88(3)
_cell_angle_gamma 90
_cell_formula_units_Z 2
_cell_length_a 34.716(7)
_cell_length_b 7.5037(15)
_cell_length_c 24.024(5)
_cell_measurement_reflns_used 500
_cell_measurement_temperature 100(2)
_cell_measurement_theta_max 30.0
_cell_measurement_theta_min 3.3
_cell_volume 4660(3)
_computing_structure_refinement 'SHELXL-2018/3 (Sheldrick, 2018)'
_diffrn_ambient_temperature 100(2)
_diffrn_measured_fraction_theta_full 0.998
_diffrn_measured_fraction_theta_max 0.994
_diffrn_measurement_device_type 'Rayonix SX165 CCD'
_diffrn_measurement_method '/f scan'
_diffrn_radiation_type synchrotron
_diffrn_radiation_wavelength 0.80246
_diffrn_reflns_av_R_equivalents 0.0899
_diffrn_reflns_av_unetI/netI 0.0604
_diffrn_reflns_Laue_measured_fraction_full 0.998
_diffrn_reflns_Laue_measured_fraction_max 0.994
_diffrn_reflns_limit_h_max 44
_diffrn_reflns_limit_h_min -44
_diffrn_reflns_limit_k_max 9
_diffrn_reflns_limit_k_min -9
_diffrn_reflns_limit_l_max 30
_diffrn_reflns_limit_l_min -30
_diffrn_reflns_number 28510
_diffrn_reflns_point_group_measured_fraction_full 0.998
_diffrn_reflns_point_group_measured_fraction_max 0.994
_diffrn_reflns_theta_full 28.782
_diffrn_reflns_theta_max 30.910
_diffrn_reflns_theta_min 3.211
_exptl_absorpt_coefficient_mu 1.658
_exptl_absorpt_correction_type multi-scan
_exptl_crystal_colour red
_exptl_crystal_density_diffrn 1.664
_exptl_crystal_description needle
_exptl_crystal_F_000 2388
_exptl_crystal_size_max 0.070
_exptl_crystal_size_mid 0.020
_exptl_crystal_size_min 0.010
_exptl_transmission_factor_max 0.012
_exptl_transmission_factor_min 0.010
_refine_diff_density_max 0.923
_refine_diff_density_min -0.827
_refine_diff_density_rms 0.144
_refine_ls_extinction_coef 0.0049(4)
_refine_ls_extinction_expression Fc^*^=kFc[1+0.001xFc^2^\l^3^/sin(2\q)]^-1/4^
_refine_ls_extinction_method 'SHELXL-2018/3 (Sheldrick 2018)'
_refine_ls_goodness_of_fit_ref 1.050
_refine_ls_hydrogen_treatment constr
_refine_ls_matrix_type full
_refine_ls_number_parameters 322
_refine_ls_number_reflns 5104
_refine_ls_number_restraints 0
_refine_ls_restrained_S_all 1.050
_refine_ls_R_factor_all 0.0826
_refine_ls_R_factor_gt 0.0678
_refine_ls_shift/su_max 0.001
_refine_ls_shift/su_mean 0.000
_refine_ls_structure_factor_coef Fsqd
_refine_ls_weighting_details 'w=1/[\s^2^(Fo^2^)+(0.0940P)^2^+19.5942P] where P=(Fo^2^+2Fc^2^)/3'
_refine_ls_weighting_scheme calc
_refine_ls_wR_factor_gt 0.1666
_refine_ls_wR_factor_ref 0.1785
_reflns_Friedel_coverage 0.000
_reflns_number_gt 4182
_reflns_number_total 5104
_reflns_threshold_expression 'I > 2\s(I)'
_cod_data_source_file d3dt03104g2.cif
_cod_data_source_block NK102
_cod_original_cell_volume 4659(2)
_cod_original_sg_symbol_H-M 'C 2/c'
_cod_database_code 7714452
_shelx_shelxl_version_number 2018/3
_shelx_space_group_comment
;
The symmetry employed for this shelxl refinement is uniquely defined
by the following loop, which should always be used as a source of
symmetry information in preference to the above space-group names.
They are only intended as comments.
;
_shelx_estimated_absorpt_t_min 0.893
_shelx_estimated_absorpt_t_max 0.984

loop_
_space_group_symop_operation_xyz
'x, y, z'
'-x, y, -z+1/2'
'x+1/2, y+1/2, z'
'-x+1/2, y+1/2, -z+1/2'
'-x, -y, -z'
'x, -y, z-1/2'
'-x+1/2, -y+1/2, -z'
'x+1/2, -y+1/2, z-1/2'

loop_
_atom_site_label
_atom_site_type_symbol
_atom_site_fract_x
_atom_site_fract_y
_atom_site_fract_z
_atom_site_U_iso_or_equiv
_atom_site_adp_type
_atom_site_occupancy
_atom_site_site_symmetry_order
_atom_site_calc_flag
_atom_site_refinement_flags_posn
_atom_site_refinement_flags_adp
_atom_site_refinement_flags_occupancy
_atom_site_disorder_assembly
_atom_site_disorder_group
Fe1 Fe 0.15735(2) 0.11466(9) 0.62202(3) 0.0281(2) Uani 1 1 d . . . . .
Fe2 Fe 0.500000 0.28207(13) 0.750000 0.0293(2) Uani 1 2 d S T P . .
S1 S 0.11151(4) 0.36748(15) 0.55142(6) 0.0286(3) Uani 1 1 d . . . . .
S2 S 0.23037(4) 0.18523(16) 0.74141(6) 0.0292(3) Uani 1 1 d . . . . .
O1 O 0.18856(16) -0.1159(5) 0.5647(2) 0.0476(9) Uani 1 1 d . . . . .
O2 O 0.08380(16) -0.0678(6) 0.6183(2) 0.0590(12) Uani 1 1 d . . . . .
O3 O 0.49919(12) 0.4889(5) 0.68805(17) 0.0360(7) Uani 1 1 d . . . . .
H3A H 0.486763 0.492471 0.641057 0.054 Uiso 1 1 d R U . . .
H3B H 0.525983 0.563651 0.719167 0.054 Uiso 1 1 d R U . . .
O4 O 0.48651(12) 0.0883(5) 0.67216(19) 0.0403(8) Uani 1 1 d . . . . .
H4A H 0.454308 0.044725 0.636861 0.060 Uiso 1 1 d R U . . .
H4B H 0.506898 0.067395 0.662151 0.060 Uiso 1 1 d R U . . .
N1 N 0.17721(15) -0.0056(5) 0.5868(2) 0.0325(8) Uani 1 1 d . . . . .
N2 N 0.11488(15) 0.0181(6) 0.6241(2) 0.0367(9) Uani 1 1 d . . . . .
N3 N 0.19205(13) 0.4440(5) 0.55814(18) 0.0276(8) Uani 1 1 d . . . . .
H3N H 0.215492 0.371488 0.597657 0.033 Uiso 1 1 d R U . . .
N4 N 0.20184(13) 0.5216(5) 0.51750(19) 0.0275(7) Uani 1 1 d . . . . .
N5 N 0.11630(13) 0.5315(5) 0.45488(18) 0.0246(7) Uani 1 1 d . . . . .
N6 N 0.08837(16) 0.8045(6) 0.2750(2) 0.0336(8) Uani 1 1 d . . . . .
N7 N 0.32514(13) 0.1089(5) 0.79299(19) 0.0284(8) Uani 1 1 d . . . . .
H7N H 0.335401 0.043766 0.832880 0.034 Uiso 1 1 d R U . . .
N8 N 0.35636(14) 0.1236(5) 0.7777(2) 0.0291(8) Uani 1 1 d . . . . .
N9 N 0.27807(13) 0.2444(5) 0.68535(19) 0.0263(7) Uani 1 1 d . . . . .
N10 N 0.41633(13) 0.2830(5) 0.6805(2) 0.0289(8) Uani 1 1 d . . . . .
C1 C 0.14119(16) 0.4495(6) 0.5207(2) 0.0275(9) Uani 1 1 d . . . . .
C2 C 0.15551(15) 0.5733(6) 0.4563(2) 0.0245(8) Uani 1 1 d . . . . .
C3 C 0.14686(17) 0.6597(6) 0.3944(2) 0.0275(9) Uani 1 1 d . . . . .
C4 C 0.09856(16) 0.7260(6) 0.3335(2) 0.0286(9) Uani 1 1 d . . . . .
H4 H 0.071244 0.714902 0.333402 0.034 Uiso 1 1 calc R U . . .
C5 C 0.1271(2) 0.8161(7) 0.2752(3) 0.0380(11) Uani 1 1 d . . . . .
H5 H 0.120194 0.869463 0.233484 0.046 Uiso 1 1 calc R U . . .
C6 C 0.1764(2) 0.7540(7) 0.3332(3) 0.0360(10) Uani 1 1 d . . . . .
H6 H 0.202729 0.764385 0.331084 0.043 Uiso 1 1 calc R U . . .
C7 C 0.18700(17) 0.6763(6) 0.3946(2) 0.0295(9) Uani 1 1 d . . . . .
H7 H 0.220836 0.635173 0.435797 0.035 Uiso 1 1 calc R U . . .
C8 C 0.27846(16) 0.1788(6) 0.7380(2) 0.0256(8) Uani 1 1 d . . . . .
C9 C 0.32611(15) 0.2059(6) 0.7121(2) 0.0254(8) Uani 1 1 d . . . . .
C10 C 0.34428(15) 0.2529(6) 0.6735(2) 0.0245(8) Uani 1 1 d . . . . .
C11 C 0.39657(16) 0.2401(6) 0.7111(2) 0.0289(9) Uani 1 1 d . . . . .
H11 H 0.419533 0.198548 0.761288 0.035 Uiso 1 1 calc R U . . .
C12 C 0.38340(16) 0.3434(6) 0.6094(2) 0.0282(9) Uani 1 1 d . . . . .
H12 H 0.396756 0.374932 0.586776 0.034 Uiso 1 1 calc R U . . .
C13 C 0.33117(16) 0.3607(6) 0.5686(2) 0.0286(9) Uani 1 1 d . . . . .
H13 H 0.309004 0.403480 0.518605 0.034 Uiso 1 1 calc R U . . .
C14 C 0.31110(16) 0.3154(6) 0.6008(2) 0.0276(9) Uani 1 1 d . . . . .
H14 H 0.275134 0.327011 0.573395 0.033 Uiso 1 1 calc R U . . .
O5 O 0.4387(2) 0.6520(8) 0.5517(3) 0.0544(14) Uani 0.75 1 d . . P . .
H5A H 0.432374 0.754028 0.564923 0.082 Uiso 0.75 1 d R U P . .
H5C H 0.453504 0.677628 0.532533 0.082 Uiso 0.75 1 d R U P . .
O5' O 0.4861(5) 0.372(2) 0.5710(7) 0.047(4) Uani 0.25 1 d . . P . .
H5E H 0.510618 0.421961 0.572379 0.071 Uiso 0.25 1 d R U P . .
H5F H 0.454828 0.391161 0.524499 0.071 Uiso 0.25 1 d R U P . .
O6 O 0.53503(14) 0.0518(7) 0.6132(2) 0.0584(12) Uani 1 1 d . . . . .
H6A H 0.569662 0.062987 0.648671 0.088 Uiso 1 1 d R U . . .
H6B H 0.524982 -0.058203 0.593171 0.088 Uiso 1 1 d R U . . .
O7 O 0.5022(2) 0.7578(9) 0.5230(3) 0.0627(16) Uani 0.75 1 d . . P . .
H7A H 0.527113 0.675991 0.539058 0.094 Uiso 0.75 1 d R U P . .
H7B H 0.486993 0.798491 0.476608 0.094 Uiso 0.75 1 d R U P . .

loop_
_atom_site_aniso_label
_atom_site_aniso_U_11
_atom_site_aniso_U_22
_atom_site_aniso_U_33
_atom_site_aniso_U_23
_atom_site_aniso_U_13
_atom_site_aniso_U_12
Fe1 0.0286(3) 0.0307(4) 0.0285(3) -0.0011(2) 0.0206(3) -0.0012(3)
Fe2 0.0197(4) 0.0347(5) 0.0307(4) 0.000 0.0156(4) 0.000
S1 0.0264(5) 0.0355(6) 0.0270(5) 0.0004(4) 0.0191(4) 0.0009(4)
S2 0.0286(5) 0.0364(6) 0.0266(5) 0.0005(4) 0.0201(4) 0.0013(4)
O1 0.060(2) 0.044(2) 0.046(2) -0.0058(17) 0.039(2) 0.0102(18)
O2 0.045(2) 0.065(3) 0.059(2) 0.010(2) 0.031(2) -0.019(2)
O3 0.0308(16) 0.046(2) 0.0238(14) 0.0004(14) 0.0152(13) -0.0006(14)
O4 0.0206(14) 0.050(2) 0.0430(18) -0.0197(16) 0.0182(14) -0.0076(14)
N1 0.036(2) 0.033(2) 0.0310(18) -0.0005(16) 0.0233(17) -0.0019(16)
N2 0.034(2) 0.038(2) 0.037(2) 0.0054(17) 0.0229(18) 0.0009(18)
N3 0.0212(16) 0.035(2) 0.0231(15) 0.0013(15) 0.0133(14) 0.0027(15)
N4 0.0249(16) 0.031(2) 0.0263(16) 0.0048(15) 0.0170(15) 0.0027(15)
N5 0.0197(15) 0.0292(19) 0.0214(14) -0.0004(14) 0.0122(13) 0.0003(14)
N6 0.039(2) 0.035(2) 0.0252(17) -0.0003(16) 0.0208(17) -0.0003(17)
N7 0.0220(16) 0.034(2) 0.0252(16) 0.0061(15) 0.0142(14) 0.0025(15)
N8 0.0246(17) 0.033(2) 0.0284(17) 0.0045(15) 0.0171(15) 0.0016(15)
N9 0.0242(16) 0.0308(19) 0.0244(16) 0.0004(14) 0.0164(14) 0.0012(14)
N10 0.0229(16) 0.030(2) 0.0290(17) -0.0003(15) 0.0154(15) 0.0007(15)
C1 0.0239(19) 0.034(2) 0.0238(18) -0.0022(17) 0.0154(16) 0.0008(17)
C2 0.0234(18) 0.025(2) 0.0240(18) -0.0010(16) 0.0155(16) -0.0012(16)
C3 0.031(2) 0.026(2) 0.0270(19) -0.0025(17) 0.0198(18) -0.0012(17)
C4 0.026(2) 0.031(2) 0.0272(19) -0.0014(17) 0.0171(18) -0.0015(17)
C5 0.054(3) 0.036(3) 0.034(2) -0.003(2) 0.034(2) -0.004(2)
C6 0.046(3) 0.034(3) 0.044(2) -0.002(2) 0.037(2) -0.003(2)
C7 0.028(2) 0.032(2) 0.031(2) -0.0020(18) 0.0206(18) -0.0008(18)
C8 0.0246(19) 0.024(2) 0.0249(18) 0.0025(16) 0.0153(16) 0.0046(16)
C9 0.0230(19) 0.027(2) 0.0238(18) -0.0029(16) 0.0146(16) -0.0022(16)
C10 0.0215(18) 0.027(2) 0.0246(18) -0.0015(16) 0.0150(16) 0.0011(16)
C11 0.0220(19) 0.035(2) 0.0292(19) 0.0025(18) 0.0167(17) 0.0019(17)
C12 0.025(2) 0.032(2) 0.0262(19) -0.0003(17) 0.0165(17) 0.0018(17)
C13 0.0236(19) 0.031(2) 0.0280(19) -0.0005(17) 0.0160(17) 0.0014(17)
C14 0.0210(18) 0.031(2) 0.028(2) -0.0001(17) 0.0154(17) 0.0044(16)
O5 0.058(3) 0.058(4) 0.049(3) 0.005(3) 0.036(3) 0.010(3)
O5' 0.032(7) 0.086(12) 0.028(6) -0.027(7) 0.022(6) -0.035(7)
O6 0.0279(18) 0.079(3) 0.056(2) -0.031(2) 0.0229(18) -0.0127(19)
O7 0.043(3) 0.083(5) 0.059(3) -0.025(3) 0.033(3) -0.016(3)

loop_
_atom_type_symbol
_atom_type_description
_atom_type_scat_dispersion_real
_atom_type_scat_dispersion_imag
_atom_type_scat_source
C C 0.0050 0.0020 'International Tables Vol C Tables 4.2.6.8 and 6.1.1.4'
H H 0.0000 0.0000 'International Tables Vol C Tables 4.2.6.8 and 6.1.1.4'
N N 0.0090 0.0040 'International Tables Vol C Tables 4.2.6.8 and 6.1.1.4'
O O 0.0150 0.0080 'International Tables Vol C Tables 4.2.6.8 and 6.1.1.4'
S S 0.1500 0.1580 'International Tables Vol C Tables 4.2.6.8 and 6.1.1.4'
Fe Fe 0.3560 1.0610 'International Tables Vol C Tables 4.2.6.8 and 6.1.1.4'

loop_
_geom_angle_atom_site_label_1
_geom_angle_atom_site_label_2
_geom_angle_atom_site_label_3
_geom_angle
_geom_angle_site_symmetry_1
_geom_angle_site_symmetry_3
_geom_angle_publ_flag
N1 Fe1 N2 116.9(2) . . ?
N1 Fe1 S2 105.91(14) . . ?
N2 Fe1 S2 108.89(14) . . ?
N1 Fe1 S1 112.62(14) . . ?
N2 Fe1 S1 100.79(15) . . ?
S2 Fe1 S1 111.84(6) . . ?
O3 Fe2 O3 86.88(19) 2_656 . ?
O3 Fe2 O4 170.59(12) 2_656 . ?
O3 Fe2 O4 89.51(14) . . ?
O3 Fe2 O4 89.51(14) 2_656 2_656 ?
O3 Fe2 O4 170.59(13) . 2_656 ?
O4 Fe2 O4 95.3(2) . 2_656 ?
O3 Fe2 N10 94.17(14) 2_656 2_656 ?
O3 Fe2 N10 85.55(13) . 2_656 ?
O4 Fe2 N10 94.21(13) . 2_656 ?
O4 Fe2 N10 86.04(13) 2_656 2_656 ?
O3 Fe2 N10 85.56(13) 2_656 . ?
O3 Fe2 N10 94.17(13) . . ?
O4 Fe2 N10 86.04(13) . . ?
O4 Fe2 N10 94.21(13) 2_656 . ?
N10 Fe2 N10 179.6(2) 2_656 . ?
C1 S1 Fe1 106.76(15) . . ?
C8 S2 Fe1 103.37(15) . . ?
Fe2 O3 H3A 131.8 . . ?
Fe2 O3 H3B 110.4 . . ?
H3A O3 H3B 112.8 . . ?
Fe2 O4 H4A 118.4 . . ?
Fe2 O4 H4B 126.4 . . ?
H4A O4 H4B 112.9 . . ?
O1 N1 Fe1 168.3(4) . . ?
O2 N2 Fe1 170.1(4) . . ?
C1 N3 N4 110.6(3) . . ?
C1 N3 H3N 125.2 . . ?
N4 N3 H3N 121.8 . . ?
C2 N4 N3 102.8(3) . . ?
C1 N5 C2 103.1(3) . . ?
C4 N6 C5 117.6(4) . . ?
C8 N7 N8 111.1(3) . . ?
C8 N7 H7N 128.0 . . ?
N8 N7 H7N 120.4 . . ?
C9 N8 N7 102.5(3) . . ?
C8 N9 C9 103.7(3) . . ?
C11 N10 C12 117.7(4) . . ?
C11 N10 Fe2 119.2(3) . . ?
C12 N10 Fe2 122.7(3) . . ?
N5 C1 N3 109.1(4) . . ?
N5 C1 S1 124.5(3) . . ?
N3 C1 S1 126.4(3) . . ?
N4 C2 N5 114.3(3) . . ?
N4 C2 C3 122.3(4) . . ?
N5 C2 C3 123.3(4) . . ?
C4 C3 C7 118.2(4) . . ?
C4 C3 C2 121.1(4) . . ?
C7 C3 C2 120.8(4) . . ?
N6 C4 C3 123.5(4) . . ?
N6 C4 H4 118.2 . . ?
C3 C4 H4 118.2 . . ?
N6 C5 C6 123.2(4) . . ?
N6 C5 H5 118.4 . . ?
C6 C5 H5 118.4 . . ?
C5 C6 C7 118.9(4) . . ?
C5 C6 H6 120.6 . . ?
C7 C6 H6 120.6 . . ?
C6 C7 C3 118.6(4) . . ?
C6 C7 H7 120.7 . . ?
C3 C7 H7 120.7 . . ?
N7 C8 N9 108.5(4) . . ?
N7 C8 S2 122.4(3) . . ?
N9 C8 S2 129.0(3) . . ?
N8 C9 N9 114.2(4) . . ?
N8 C9 C10 121.9(4) . . ?
N9 C9 C10 123.9(4) . . ?
C14 C10 C11 118.0(4) . . ?
C14 C10 C9 122.1(4) . . ?
C11 C10 C9 119.9(4) . . ?
N10 C11 C10 123.6(4) . . ?
N10 C11 H11 118.2 . . ?
C10 C11 H11 118.2 . . ?
N10 C12 C13 122.3(4) . . ?
N10 C12 H12 118.9 . . ?
C13 C12 H12 118.9 . . ?
C12 C13 C14 119.6(4) . . ?
C12 C13 H13 120.2 . . ?
C14 C13 H13 120.2 . . ?
C10 C14 C13 118.9(4) . . ?
C10 C14 H14 120.5 . . ?
C13 C14 H14 120.5 . . ?
H5A O5 H5C 110.4 . . ?
H5E O5' H5F 107.5 . . ?
H6A O6 H6B 112.8 . . ?
H7A O7 H7B 110.8 . . ?

loop_
_geom_bond_atom_site_label_1
_geom_bond_atom_site_label_2
_geom_bond_distance
_geom_bond_site_symmetry_2
_geom_bond_publ_flag
Fe1 N1 1.668(4) . ?
Fe1 N2 1.673(4) . ?
Fe1 S2 2.2859(18) . ?
Fe1 S1 2.3248(14) . ?
Fe2 O3 2.137(3) 2_656 ?
Fe2 O3 2.137(3) . ?
Fe2 O4 2.159(3) . ?
Fe2 O4 2.159(3) 2_656 ?
Fe2 N10 2.179(4) 2_656 ?
Fe2 N10 2.179(4) . ?
S1 C1 1.732(4) . ?
S2 C8 1.726(4) . ?
O1 N1 1.184(5) . ?
O2 N2 1.182(5) . ?
O3 H3A 0.9005 . ?
O3 H3B 0.9001 . ?
O4 H4A 0.8999 . ?
O4 H4B 0.9004 . ?
N3 C1 1.345(5) . ?
N3 N4 1.361(5) . ?
N3 H3N 0.9099 . ?
N4 C2 1.320(5) . ?
N5 C1 1.342(5) . ?
N5 C2 1.375(5) . ?
N6 C4 1.336(5) . ?
N6 C5 1.344(6) . ?
N7 C8 1.337(5) . ?
N7 N8 1.362(5) . ?
N7 H7N 0.9101 . ?
N8 C9 1.325(5) . ?
N9 C8 1.349(5) . ?
N9 C9 1.359(5) . ?
N10 C11 1.338(5) . ?
N10 C12 1.350(5) . ?
C2 C3 1.458(6) . ?
C3 C4 1.387(6) . ?
C3 C7 1.397(6) . ?
C4 H4 0.9500 . ?
C5 C6 1.380(7) . ?
C5 H5 0.9500 . ?
C6 C7 1.388(6) . ?
C6 H6 0.9500 . ?
C7 H7 0.9500 . ?
C9 C10 1.471(5) . ?
C10 C14 1.383(6) . ?
C10 C11 1.390(6) . ?
C11 H11 0.9500 . ?
C12 C13 1.375(6) . ?
C12 H12 0.9500 . ?
C13 C14 1.387(6) . ?
C13 H13 0.9500 . ?
C14 H14 0.9500 . ?
O5 H5A 0.9102 . ?
O5 H5C 0.9099 . ?
O5' H5E 0.9097 . ?
O5' H5F 0.9099 . ?
O6 H6A 0.9003 . ?
O6 H6B 0.9007 . ?
O7 H7A 0.9101 . ?
O7 H7B 0.9100 . ?

loop_
_geom_hbond_atom_site_label_D
_geom_hbond_atom_site_label_H
_geom_hbond_atom_site_label_A
_geom_hbond_distance_DH
_geom_hbond_distance_HA
_geom_hbond_distance_DA
_geom_hbond_angle_DHA
_geom_hbond_site_symmetry_A
_geom_hbond_publ_flag
O3 H3A O5 0.90 2.01 2.730(6) 135.9 . yes
O3 H3A O5' 0.90 1.90 2.677(13) 144.1 . yes
O3 H3B N6 0.90 1.89 2.778(5) 166.5 8_566 yes
O4 H4A N5 0.90 1.99 2.884(5) 169.2 7_556 yes
O4 H4B O6 0.90 1.97 2.846(5) 163.9 . yes
N3 H3N N9 0.91 1.99 2.884(5) 167.3 . yes
N7 H7N S1 0.91 2.46 3.334(4) 162.0 4_546 yes
O5 H5A N5 0.91 2.14 2.985(7) 153.1 7_566 yes
O5 H5C O7 0.91 1.95 2.827(8) 162.3 . yes
O5' H5E O2 0.91 1.98 2.803(13) 148.9 3 yes
O5' H5F S1 0.91 2.61 3.172(12) 121.1 7_556 yes
O6 H6A N8 0.90 1.97 2.860(5) 171.8 2_656 yes
O6 H6B O7 0.90 1.90 2.751(7) 157.8 1_545 yes
O7 H7A O2 0.91 2.42 3.252(8) 152.7 3 yes
O7 H7A N2 0.91 2.56 3.428(8) 159.9 3 yes
O7 H7B O6 0.91 2.07 2.962(8) 164.9 5_666 yes

loop_
_geom_torsion_atom_site_label_1
_geom_torsion_atom_site_label_2
_geom_torsion_atom_site_label_3
_geom_torsion_atom_site_label_4
_geom_torsion
_geom_torsion_site_symmetry_1
_geom_torsion_site_symmetry_2
_geom_torsion_site_symmetry_3
_geom_torsion_site_symmetry_4
_geom_torsion_publ_flag
N2 Fe1 N1 O1 -21.4(19) . . . . ?
S2 Fe1 N1 O1 100.1(19) . . . . ?
S1 Fe1 N1 O1 -137.4(18) . . . . ?
C1 N3 N4 C2 0.6(5) . . . . ?
C8 N7 N8 C9 0.5(5) . . . . ?
C2 N5 C1 N3 -0.1(5) . . . . ?
C2 N5 C1 S1 179.2(3) . . . . ?
N4 N3 C1 N5 -0.4(5) . . . . ?
N4 N3 C1 S1 -179.7(3) . . . . ?
Fe1 S1 C1 N5 146.6(3) . . . . ?
Fe1 S1 C1 N3 -34.2(4) . . . . ?
N3 N4 C2 N5 -0.7(5) . . . . ?
N3 N4 C2 C3 -177.9(4) . . . . ?
C1 N5 C2 N4 0.5(5) . . . . ?
C1 N5 C2 C3 177.7(4) . . . . ?
N4 C2 C3 C4 -174.6(4) . . . . ?
N5 C2 C3 C4 8.5(7) . . . . ?
N4 C2 C3 C7 6.1(7) . . . . ?
N5 C2 C3 C7 -170.9(4) . . . . ?
C5 N6 C4 C3 1.3(7) . . . . ?
C7 C3 C4 N6 0.1(7) . . . . ?
C2 C3 C4 N6 -179.3(4) . . . . ?
C4 N6 C5 C6 -1.2(7) . . . . ?
N6 C5 C6 C7 -0.2(8) . . . . ?
C5 C6 C7 C3 1.6(7) . . . . ?
C4 C3 C7 C6 -1.6(6) . . . . ?
C2 C3 C7 C6 177.8(4) . . . . ?
N8 N7 C8 N9 -1.0(5) . . . . ?
N8 N7 C8 S2 -178.6(3) . . . . ?
C9 N9 C8 N7 1.1(5) . . . . ?
C9 N9 C8 S2 178.4(4) . . . . ?
Fe1 S2 C8 N7 -139.3(4) . . . . ?
Fe1 S2 C8 N9 43.7(4) . . . . ?
N7 N8 C9 N9 0.2(5) . . . . ?
N7 N8 C9 C10 179.2(4) . . . . ?
C8 N9 C9 N8 -0.8(5) . . . . ?
C8 N9 C9 C10 -179.8(4) . . . . ?
N8 C9 C10 C14 170.6(4) . . . . ?
N9 C9 C10 C14 -10.5(7) . . . . ?
N8 C9 C10 C11 -11.4(6) . . . . ?
N9 C9 C10 C11 167.5(4) . . . . ?
C12 N10 C11 C10 0.6(7) . . . . ?
Fe2 N10 C11 C10 173.7(3) . . . . ?
C14 C10 C11 N10 -0.7(7) . . . . ?
C9 C10 C11 N10 -178.8(4) . . . . ?
C11 N10 C12 C13 -0.2(7) . . . . ?
Fe2 N10 C12 C13 -173.1(3) . . . . ?
N10 C12 C13 C14 0.1(7) . . . . ?
C11 C10 C14 C13 0.5(6) . . . . ?
C9 C10 C14 C13 178.6(4) . . . . ?
C12 C13 C14 C10 -0.2(7) . . . . ?
